data_1505852
loop_
_publ_author_name
'Ghosh, Rina'
'Chakraborty, Arijit'
'Maiti, Dilip K.'
'Puranik, Vedavati G.'

_publ_section_title
;
 Crystal or low molecular mass organogel based on sugar-derived chiral
 pyrano[2,3-b]naphtho[1,2-e]pyrans.
;
_journal_issue 6
_journal_name_full 'Organic letters'
_journal_page_first 1061
_journal_page_last 1064
_journal_paper_doi 10.1021/ol052963e
_journal_volume 8
_journal_year 2006
_chemical_formula_moiety 'C19 H20 O4'
_chemical_formula_sum 'C19 H20 O4'
_chemical_formula_weight 312.35
_chemical_name_systematic
; 
 ? 
;
_space_group_IT_number 19
_symmetry_cell_setting orthorhombic
_symmetry_space_group_name_Hall 'P 2ac 2ab'
_symmetry_space_group_name_H-M 'P 21 21 21'
_atom_sites_solution_hydrogens geom
_atom_sites_solution_primary direct
_atom_sites_solution_secondary difmap
_audit_creation_method SHELXL-97
_cell_angle_alpha 90.00
_cell_angle_beta 90.00
_cell_angle_gamma 90.00
_cell_formula_units_Z 4
_cell_length_a 4.5846(5)
_cell_length_b 11.1492(13)
_cell_length_c 30.445(4)
_cell_measurement_reflns_used 968
_cell_measurement_temperature 568(2)
_cell_measurement_theta_max 19.176
_cell_measurement_theta_min 2.266
_cell_volume 1556.2(3)
_computing_cell_refinement 'BRUKER SAINT'
_computing_data_collection 'BRUKER SMART'
_computing_data_reduction 'BRUKER SAINT'
_computing_molecular_graphics 'SHELXTL and PLATON'
_computing_publication_material SHELXTL
_computing_structure_refinement 'SHELXL-97 (Sheldrick, 1997)'
_computing_structure_solution 'SHELXS-97 (Sheldrick, 1990)'
_diffrn_ambient_temperature 568(2)
_diffrn_measured_fraction_theta_full 0.998
_diffrn_measured_fraction_theta_max 0.998
_diffrn_measurement_device ' Bruker Smart APEX'
_diffrn_measurement_device_type ' CCD Area Detector'
_diffrn_measurement_method 'Omega Scan'
_diffrn_radiation_monochromator graphite
_diffrn_radiation_source 'fine-focus sealed tube'
_diffrn_radiation_type MoK\a
_diffrn_radiation_wavelength 0.71073
_diffrn_reflns_av_R_equivalents 0.0478
_diffrn_reflns_av_sigmaI/netI 0.0595
_diffrn_reflns_limit_h_max 5
_diffrn_reflns_limit_h_min -5
_diffrn_reflns_limit_k_max 13
_diffrn_reflns_limit_k_min -13
_diffrn_reflns_limit_l_max 36
_diffrn_reflns_limit_l_min -26
_diffrn_reflns_number 7939
_diffrn_reflns_theta_full 25.00
_diffrn_reflns_theta_max 25.00
_diffrn_reflns_theta_min 1.95
_exptl_absorpt_coefficient_mu 0.093
_exptl_absorpt_correction_T_max 0.9927
_exptl_absorpt_correction_T_min 0.9573
_exptl_absorpt_correction_type multi-scan
_exptl_absorpt_process_details 'Bruker SADABS'
_exptl_crystal_colour colourless
_exptl_crystal_density_diffrn 1.333
_exptl_crystal_density_method 'not measured'
_exptl_crystal_description needle
_exptl_crystal_F_000 664
_exptl_crystal_size_max 0.47
_exptl_crystal_size_mid 0.09
_exptl_crystal_size_min 0.08
_refine_diff_density_max 0.145
_refine_diff_density_min -0.145
_refine_diff_density_rms 0.036
_refine_ls_abs_structure_details 'Flack H D (1983), Acta Cryst. A39, 876-881'
_refine_ls_abs_structure_Flack -2.8(16)
_refine_ls_extinction_method none
_refine_ls_goodness_of_fit_ref 0.978
_refine_ls_hydrogen_treatment mixed
_refine_ls_matrix_type full
_refine_ls_number_parameters 210
_refine_ls_number_reflns 2748
_refine_ls_number_restraints 0
_refine_ls_restrained_S_all 0.978
_refine_ls_R_factor_all 0.0891
_refine_ls_R_factor_gt 0.0453
_refine_ls_shift/su_max 0.001
_refine_ls_shift/su_mean 0.000
_refine_ls_structure_factor_coef Fsqd
_refine_ls_weighting_details 'calc w=1/[\s^2^(Fo^2^)+(0.0524P)^2^+0.0000P] where P=(Fo^2^+2Fc^2^)/3'
_refine_ls_weighting_scheme calc
_refine_ls_wR_factor_gt 0.0950
_refine_ls_wR_factor_ref 0.1102
_reflns_number_gt 1763
_reflns_number_total 2748
_reflns_threshold_expression >2sigma(I)
_cod_data_source_file ol052963esi20060115_104503.cif
_cod_data_source_block rg1kol
_cod_depositor_comments
;
The following automatic conversions were performed:

'_symmetry_cell_setting' value 'Orthorhombic' changed to
'orthorhombic' according to
/home/saulius/struct/CIF-dictionaries/cif_core.dic dictionary named
'cif_core.dic' version 2.4.1 from 2010-06-29.

Automatic conversion script
Id: cif_fix_values 1715 2011-07-08 13:25:40Z adriana 
;
_cod_original_sg_symbol_H-M P212121
_cod_database_code 1505852

loop_
_symmetry_equiv_pos_as_xyz
'x, y, z'
'-x+1/2, -y, z+1/2'
'-x, y+1/2, -z+1/2'
'x+1/2, -y+1/2, -z'

loop_
_atom_site_label
_atom_site_type_symbol
_atom_site_fract_x
_atom_site_fract_y
_atom_site_fract_z
_atom_site_U_iso_or_equiv
_atom_site_adp_type
_atom_site_occupancy
_atom_site_symmetry_multiplicity
_atom_site_calc_flag
_atom_site_refinement_flags
O1 O 0.9344(4) 0.63974(15) 0.92939(5) 0.0548(5) Uani 1 1 d .
C2 C 0.9805(6) 0.6388(2) 0.88448(8) 0.0518(7) Uani 1 1 d .
H2 H 1.1646 0.6803 0.8784 0.062 Uiso 1 1 calc R
O3 O 0.7454(4) 0.70721(15) 0.86468(6) 0.0585(5) Uani 1 1 d .
C4 C 0.7266(6) 0.7005(2) 0.81945(9) 0.0500(7) Uani 1 1 d .
C5 C 0.8687(6) 0.6176(2) 0.79448(8) 0.0465(7) Uani 1 1 d .
C6 C 1.0542(6) 0.5217(2) 0.81576(7) 0.0506(7) Uani 1 1 d .
H6A H 1.0101 0.4443 0.8028 0.061 Uiso 1 1 calc R
H6B H 1.2589 0.5388 0.8108 0.061 Uiso 1 1 calc R
C7 C 0.9939(6) 0.5183(2) 0.86402(8) 0.0452(6) Uani 1 1 d .
C8 C 0.9452(6) 0.4217(2) 0.88795(8) 0.0500(7) Uani 1 1 d .
H8 H 0.9650 0.3469 0.8748 0.060 Uiso 1 1 calc R
C9 C 0.8593(6) 0.4273(2) 0.93542(8) 0.0501(7) Uani 1 1 d .
H9 H 1.0304 0.4134 0.9540 0.060 Uiso 1 1 calc R
C10 C 0.7329(6) 0.5496(2) 0.94476(8) 0.0511(7) Uani 1 1 d .
H10 H 0.5495 0.5579 0.9285 0.061 Uiso 1 1 calc R
C11 C 0.5413(7) 0.7869(2) 0.80076(10) 0.0616(8) Uani 1 1 d .
H11 H 0.4460 0.8419 0.8187 0.074 Uiso 1 1 calc R
C12 C 0.5012(7) 0.7900(3) 0.75675(10) 0.0682(9) Uani 1 1 d .
H12 H 0.3756 0.8466 0.7447 0.082 Uiso 1 1 calc R
C13 C 0.6471(7) 0.7088(3) 0.72907(9) 0.0581(8) Uani 1 1 d .
C14 C 0.8330(6) 0.6216(2) 0.74788(8) 0.0496(7) Uani 1 1 d .
C15 C 0.9788(7) 0.5417(2) 0.71952(9) 0.0606(8) Uani 1 1 d .
H15 H 1.1047 0.4847 0.7312 0.073 Uiso 1 1 calc R
C16 C 0.9383(8) 0.5466(3) 0.67513(9) 0.0710(9) Uani 1 1 d .
H16 H 1.0351 0.4928 0.6569 0.085 Uiso 1 1 calc R
C17 C 0.7515(8) 0.6325(3) 0.65698(10) 0.0756(10) Uani 1 1 d .
H17 H 0.7234 0.6350 0.6267 0.091 Uiso 1 1 calc R
C18 C 0.6125(8) 0.7113(3) 0.68289(10) 0.0751(10) Uani 1 1 d .
H18 H 0.4913 0.7686 0.6703 0.090 Uiso 1 1 calc R
O19 O 0.6385(5) 0.34215(16) 0.94545(6) 0.0667(6) Uani 1 1 d .
C20 C 0.7414(8) 0.2234(3) 0.94897(9) 0.0840(11) Uani 1 1 d .
H20A H 0.8985 0.2205 0.9698 0.126 Uiso 1 1 calc R
H20B H 0.8100 0.1967 0.9208 0.126 Uiso 1 1 calc R
H20C H 0.5859 0.1722 0.9587 0.126 Uiso 1 1 calc R
C21 C 0.6761(7) 0.5764(3) 0.99234(8) 0.0620(8) Uani 1 1 d .
H21A H 0.6162 0.6594 0.9956 0.074 Uiso 1 1 calc R
H21B H 0.5196 0.5257 1.0031 0.074 Uiso 1 1 calc R
O22 O 0.9310(5) 0.55560(18) 1.01718(6) 0.0773(6) Uani 1 1 d .
C23 C 0.9132(10) 0.5985(3) 1.06028(8) 0.0931(12) Uani 1 1 d .
H23A H 0.8845 0.6838 1.0598 0.140 Uiso 1 1 calc R
H23B H 1.0907 0.5802 1.0756 0.140 Uiso 1 1 calc R
H23C H 0.7520 0.5609 1.0750 0.140 Uiso 1 1 calc R

loop_
_atom_site_aniso_label
_atom_site_aniso_U_11
_atom_site_aniso_U_22
_atom_site_aniso_U_33
_atom_site_aniso_U_23
_atom_site_aniso_U_13
_atom_site_aniso_U_12
O1 0.0656(13) 0.0511(11) 0.0476(11) -0.0078(8) 0.0044(9) -0.0045(11)
C2 0.0498(18) 0.0561(18) 0.0494(16) -0.0007(13) 0.0042(14) -0.0002(17)
O3 0.0695(14) 0.0545(11) 0.0516(11) 0.0018(9) 0.0063(10) 0.0113(12)
C4 0.0482(18) 0.0434(15) 0.0584(18) 0.0077(13) 0.0020(14) -0.0004(17)
C5 0.0435(16) 0.0442(14) 0.0519(16) 0.0034(12) 0.0029(14) -0.0053(14)
C6 0.0493(18) 0.0535(17) 0.0489(16) -0.0066(12) 0.0023(13) 0.0040(16)
C7 0.0408(16) 0.0465(16) 0.0484(15) -0.0022(13) 0.0007(13) 0.0063(14)
C8 0.0566(19) 0.0476(17) 0.0458(15) -0.0047(13) -0.0033(14) 0.0043(16)
C9 0.0515(17) 0.0520(17) 0.0467(16) 0.0015(13) -0.0061(14) -0.0018(16)
C10 0.0494(17) 0.0530(16) 0.0510(16) 0.0033(13) -0.0024(14) -0.0011(16)
C11 0.064(2) 0.0497(17) 0.071(2) 0.0078(15) 0.0055(16) 0.0105(18)
C12 0.061(2) 0.0607(19) 0.083(2) 0.0178(17) -0.0123(18) 0.003(2)
C13 0.056(2) 0.0564(18) 0.0622(19) 0.0118(16) -0.0082(16) -0.0109(17)
C14 0.0476(17) 0.0493(16) 0.0519(17) 0.0048(13) 0.0007(15) -0.0146(16)
C15 0.067(2) 0.0631(18) 0.0516(18) -0.0005(14) 0.0065(15) -0.0113(18)
C16 0.086(3) 0.075(2) 0.0522(18) 0.0039(16) 0.0083(18) -0.029(2)
C17 0.094(3) 0.082(2) 0.0511(19) 0.0105(19) -0.012(2) -0.028(2)
C18 0.083(3) 0.072(2) 0.070(2) 0.0209(18) -0.020(2) -0.021(2)
O19 0.0783(14) 0.0555(13) 0.0664(13) 0.0042(10) 0.0069(11) -0.0106(11)
C20 0.128(3) 0.0523(18) 0.072(2) 0.0056(16) -0.002(2) -0.012(2)
C21 0.068(2) 0.0667(18) 0.0517(17) -0.0019(14) 0.0056(16) 0.0053(17)
O22 0.0851(16) 0.0966(15) 0.0501(11) -0.0198(11) -0.0095(12) 0.0220(14)
C23 0.139(3) 0.094(2) 0.0468(18) -0.0113(16) -0.003(2) 0.010(3)

loop_
_atom_type_symbol
_atom_type_description
_atom_type_scat_dispersion_real
_atom_type_scat_dispersion_imag
_atom_type_scat_source
C C 0.0033 0.0016 'International Tables Vol C Tables 4.2.6.8 and 6.1.1.4'
H H 0.0000 0.0000 'International Tables Vol C Tables 4.2.6.8 and 6.1.1.4'
O O 0.0106 0.0060 'International Tables Vol C Tables 4.2.6.8 and 6.1.1.4'

loop_
_geom_angle_atom_site_label_1
_geom_angle_atom_site_label_2
_geom_angle_atom_site_label_3
_geom_angle
C2 O1 C10 114.40(19)
O1 C2 O3 107.1(2)
O1 C2 C7 115.3(2)
O3 C2 C7 109.4(2)
O1 C2 H2 108.3
O3 C2 H2 108.3
C7 C2 H2 108.3
C4 O3 C2 115.60(19)
C5 C4 O3 124.2(2)
C5 C4 C11 121.9(3)
O3 C4 C11 113.9(2)
C4 C5 C14 118.6(3)
C4 C5 C6 120.6(2)
C14 C5 C6 120.8(2)
C7 C6 C5 109.6(2)
C7 C6 H6A 109.8
C5 C6 H6A 109.8
C7 C6 H6B 109.8
C5 C6 H6B 109.8
H6A C6 H6B 108.2
C8 C7 C2 120.1(2)
C8 C7 C6 126.5(2)
C2 C7 C6 113.4(2)
C7 C8 C9 122.9(2)
C7 C8 H8 118.5
C9 C8 H8 118.5
O19 C9 C8 111.5(2)
O19 C9 C10 106.8(2)
C8 C9 C10 108.7(2)
O19 C9 H9 109.9
C8 C9 H9 109.9
C10 C9 H9 109.9
O1 C10 C21 106.6(2)
O1 C10 C9 108.8(2)
C21 C10 C9 115.4(2)
O1 C10 H10 108.6
C21 C10 H10 108.6
C9 C10 H10 108.6
C12 C11 C4 120.1(3)
C12 C11 H11 120.0
C4 C11 H11 120.0
C11 C12 C13 120.8(3)
C11 C12 H12 119.6
C13 C12 H12 119.6
C12 C13 C14 119.1(3)
C12 C13 C18 121.9(3)
C14 C13 C18 118.9(3)
C15 C14 C13 118.2(2)
C15 C14 C5 122.3(3)
C13 C14 C5 119.5(3)
C16 C15 C14 121.1(3)
C16 C15 H15 119.5
C14 C15 H15 119.5
C15 C16 C17 120.2(3)
C15 C16 H16 119.9
C17 C16 H16 119.9
C18 C17 C16 120.4(3)
C18 C17 H17 119.8
C16 C17 H17 119.8
C17 C18 C13 121.2(3)
C17 C18 H18 119.4
C13 C18 H18 119.4
C20 O19 C9 113.9(2)
O19 C20 H20A 109.5
O19 C20 H20B 109.5
H20A C20 H20B 109.5
O19 C20 H20C 109.5
H20A C20 H20C 109.5
H20B C20 H20C 109.5
O22 C21 C10 109.9(2)
O22 C21 H21A 109.7
C10 C21 H21A 109.7
O22 C21 H21B 109.7
C10 C21 H21B 109.7
H21A C21 H21B 108.2
C23 O22 C21 113.5(2)
O22 C23 H23A 109.5
O22 C23 H23B 109.5
H23A C23 H23B 109.5
O22 C23 H23C 109.5
H23A C23 H23C 109.5
H23B C23 H23C 109.5

loop_
_geom_bond_atom_site_label_1
_geom_bond_atom_site_label_2
_geom_bond_distance
O1 C2 1.384(3)
O1 C10 1.443(3)
C2 O3 1.451(3)
C2 C7 1.482(3)
C2 H2 0.9800
O3 C4 1.382(3)
C4 C5 1.363(3)
C4 C11 1.404(3)
C5 C14 1.429(3)
C5 C6 1.512(3)
C6 C7 1.495(3)
C6 H6A 0.9700
C6 H6B 0.9700
C7 C8 1.319(3)
C8 C9 1.499(3)
C8 H8 0.9300
C9 O19 1.421(3)
C9 C10 1.509(3)
C9 H9 0.9800
C10 C21 1.502(3)
C10 H10 0.9800
C11 C12 1.353(4)
C11 H11 0.9300
C12 C13 1.406(4)
C12 H12 0.9300
C13 C14 1.414(4)
C13 C18 1.415(4)
C14 C15 1.409(3)
C15 C16 1.365(4)
C15 H15 0.9300
C16 C17 1.398(4)
C16 H16 0.9300
C17 C18 1.342(4)
C17 H17 0.9300
C18 H18 0.9300
O19 C20 1.410(3)
C20 H20A 0.9600
C20 H20B 0.9600
C20 H20C 0.9600
C21 O22 1.411(3)
C21 H21A 0.9700
C21 H21B 0.9700
O22 C23 1.399(3)
C23 H23A 0.9600
C23 H23B 0.9600
C23 H23C 0.9600

loop_
_geom_torsion_atom_site_label_1
_geom_torsion_atom_site_label_2
_geom_torsion_atom_site_label_3
_geom_torsion_atom_site_label_4
_geom_torsion
C10 O1 C2 O3 83.7(2)
C10 O1 C2 C7 -38.3(3)
O1 C2 O3 C4 -170.0(2)
C7 C2 O3 C4 -44.3(3)
C2 O3 C4 C5 14.2(3)
C2 O3 C4 C11 -166.8(2)
O3 C4 C5 C14 -179.2(2)
C11 C4 C5 C14 1.8(4)
O3 C4 C5 C6 2.2(4)
C11 C4 C5 C6 -176.7(2)
C4 C5 C6 C7 13.0(3)
C14 C5 C6 C7 -165.5(2)
O1 C2 C7 C8 4.1(4)
O3 C2 C7 C8 -116.6(3)
O1 C2 C7 C6 -178.0(2)
O3 C2 C7 C6 61.3(3)
C5 C6 C7 C8 133.3(3)
C5 C6 C7 C2 -44.4(3)
C2 C7 C8 C9 3.4(4)
C6 C7 C8 C9 -174.2(2)
C7 C8 C9 O19 138.5(3)
C7 C8 C9 C10 21.0(4)
C2 O1 C10 C21 -171.5(2)
C2 O1 C10 C9 63.5(3)
O19 C9 C10 O1 -172.20(18)
C8 C9 C10 O1 -51.7(3)
O19 C9 C10 C21 68.2(3)
C8 C9 C10 C21 -171.4(2)
C5 C4 C11 C12 -0.5(4)
O3 C4 C11 C12 -179.6(3)
C4 C11 C12 C13 -1.1(4)
C11 C12 C13 C14 1.2(4)
C11 C12 C13 C18 -179.0(3)
C12 C13 C14 C15 -179.5(3)
C18 C13 C14 C15 0.7(4)
C12 C13 C14 C5 0.1(4)
C18 C13 C14 C5 -179.7(3)
C4 C5 C14 C15 178.0(2)
C6 C5 C14 C15 -3.4(4)
C4 C5 C14 C13 -1.6(4)
C6 C5 C14 C13 177.0(2)
C13 C14 C15 C16 -1.1(4)
C5 C14 C15 C16 179.2(3)
C14 C15 C16 C17 0.5(4)
C15 C16 C17 C18 0.6(4)
C16 C17 C18 C13 -1.0(5)
C12 C13 C18 C17 -179.4(3)
C14 C13 C18 C17 0.3(4)
C8 C9 O19 C20 76.3(3)
C10 C9 O19 C20 -165.1(2)
O1 C10 C21 O22 -67.9(3)
C9 C10 C21 O22 53.0(3)
C10 C21 O22 C23 169.2(2)

loop_
_cod_related_entry_id
_cod_related_entry_database
_cod_related_entry_code
1 ChemSpider 21199888
